data_7220006
loop_
_publ_author_name
'Carletta, A.'
'Dubois, J.'
'Tilborg, A.'
'Wouters, J.'

_publ_section_title
;
 Solid-state investigation on a new dimorphic substituted N-salicylidene
 compound: insights into its thermochromic behaviour
;
_journal_issue 18
_journal_name_full CrystEngComm
_journal_page_first 3509
_journal_paper_doi 10.1039/C5CE00283D
_journal_volume 17
_journal_year 2015
_chemical_formula_moiety 'C14 H12 N2 O4'
_chemical_formula_sum 'C14 H12 N2 O4'
_chemical_formula_weight 272.26
_chemical_name_systematic (E)-2-methoxy-6-{[(3-nitrophenyl)imino]methyl}phenol
_space_group_IT_number 61
_symmetry_cell_setting orthorhombic
_symmetry_space_group_name_Hall '-P 2ac 2ab'
_symmetry_space_group_name_H-M 'P b c a'
_atom_sites_solution_hydrogens geom
_atom_sites_solution_primary direct
_atom_sites_solution_secondary difmap
_audit_creation_method SHELXL-97
_audit_update_record
;
2015-01-18 deposited with the CCDC.
2015-03-26 downloaded from the CCDC.
;
_cell_angle_alpha 90.00
_cell_angle_beta 90.00
_cell_angle_gamma 90.00
_cell_formula_units_Z 8
_cell_length_a 12.8418(3)
_cell_length_b 7.5487(2)
_cell_length_c 26.4610(6)
_cell_measurement_reflns_used 3466
_cell_measurement_temperature 293(2)
_cell_measurement_theta_max 67.4290
_cell_measurement_theta_min 3.3140
_cell_volume 2565.10(11)
_computing_cell_refinement
;
CrysAlisPro, Agilent Technologies,
Version 1.171.36.28 (release 01-02-2013 CrysAlis171 .NET)
(compiled Feb  1 2013,16:14:44)
;
_computing_data_collection
;
CrysAlisPro, Agilent Technologies,
Version 1.171.36.28 (release 01-02-2013 CrysAlis171 .NET)
(compiled Feb  1 2013,16:14:44)
;
_computing_data_reduction
;
CrysAlisPro, Agilent Technologies,
Version 1.171.36.28 (release 01-02-2013 CrysAlis171 .NET)
(compiled Feb  1 2013,16:14:44)
;
_computing_structure_refinement 'SHELXL-97 (Sheldrick, 1997)'
_computing_structure_solution Shelxs
_diffrn_ambient_temperature 293(2)
_diffrn_detector_area_resol_mean 5.1856
_diffrn_measured_fraction_theta_full 0.993
_diffrn_measured_fraction_theta_max 0.993
_diffrn_measurement_device_type 'Xcalibur, Ruby, Gemini ultra'
_diffrn_measurement_method '\w scans'
_diffrn_radiation_monochromator mirror
_diffrn_radiation_source 'fine-focus sealed tube'
_diffrn_radiation_type CuK\a
_diffrn_radiation_wavelength 1.54184
_diffrn_reflns_av_R_equivalents 0.0252
_diffrn_reflns_av_sigmaI/netI 0.0204
_diffrn_reflns_limit_h_max 15
_diffrn_reflns_limit_h_min -14
_diffrn_reflns_limit_k_max 5
_diffrn_reflns_limit_k_min -8
_diffrn_reflns_limit_l_max 31
_diffrn_reflns_limit_l_min -30
_diffrn_reflns_number 6547
_diffrn_reflns_theta_full 67.54
_diffrn_reflns_theta_max 67.54
_diffrn_reflns_theta_min 3.34
_exptl_absorpt_coefficient_mu 0.882
_exptl_absorpt_correction_T_max 0.9656
_exptl_absorpt_correction_T_min 0.7327
_exptl_absorpt_correction_type multi-scan
_exptl_absorpt_process_details
;
CrysAlisPro, Agilent Technologies,
Version 1.171.36.28 (release 01-02-2013 CrysAlis171 .NET)
(compiled Feb  1 2013,16:14:44)
Empirical absorption correction using spherical harmonics,
 implemented in SCALE3 ABSPACK scaling algorithm.
;
_exptl_crystal_colour yellow
_exptl_crystal_density_diffrn 1.410
_exptl_crystal_density_method 'not measured'
_exptl_crystal_description plaquet
_exptl_crystal_F_000 1136
_exptl_crystal_recrystallization_method 'Re-crystallisation from solvent: '
_exptl_crystal_size_max 0.38
_exptl_crystal_size_mid 0.12
_exptl_crystal_size_min 0.04
_refine_diff_density_max 0.183
_refine_diff_density_min -0.150
_refine_diff_density_rms 0.036
_refine_ls_extinction_coef 0.00088(18)
_refine_ls_extinction_expression Fc^*^=kFc[1+0.001xFc^2^\l^3^/sin(2\q)]^-1/4^
_refine_ls_extinction_method SHELXL
_refine_ls_goodness_of_fit_ref 1.046
_refine_ls_hydrogen_treatment mixed
_refine_ls_matrix_type full
_refine_ls_number_parameters 191
_refine_ls_number_reflns 2290
_refine_ls_number_restraints 0
_refine_ls_restrained_S_all 1.046
_refine_ls_R_factor_all 0.0460
_refine_ls_R_factor_gt 0.0398
_refine_ls_shift/su_max 0.001
_refine_ls_shift/su_mean 0.000
_refine_ls_structure_factor_coef Fsqd
_refine_ls_weighting_details 'calc w=1/[\s^2^(Fo^2^)+(0.0626P)^2^+0.3676P] where P=(Fo^2^+2Fc^2^)/3'
_refine_ls_weighting_scheme calc
_refine_ls_wR_factor_gt 0.1083
_refine_ls_wR_factor_ref 0.1172
_reflns_number_gt 1948
_reflns_number_total 2290
_reflns_threshold_expression >2sigma(I)
_cod_data_source_file c5ce00283d2.cif
_cod_data_source_block shelxl
_cod_depositor_comments 'Adding full bibliography for 7220006--7220008.cif.'
_cod_original_sg_symbol_H-M 'P b c a '
_cod_database_code 7220006

loop_
_symmetry_equiv_pos_as_xyz
'x, y, z'
'-x+1/2, -y, z+1/2'
'-x, y+1/2, -z+1/2'
'x+1/2, -y+1/2, -z'
'-x, -y, -z'
'x-1/2, y, -z-1/2'
'x, -y-1/2, z-1/2'
'-x-1/2, y-1/2, z'

loop_
_atom_site_label
_atom_site_type_symbol
_atom_site_fract_x
_atom_site_fract_y
_atom_site_fract_z
_atom_site_U_iso_or_equiv
_atom_site_adp_type
_atom_site_occupancy
_atom_site_symmetry_multiplicity
_atom_site_calc_flag
_atom_site_refinement_flags
C1 C 0.33389(12) 0.7041(2) 0.63301(6) 0.0548(4) Uani 1 1 d .
H1 H 0.3025 0.8151 0.6323 0.066 Uiso 1 1 calc R
C2 C 0.37250(11) 0.62707(19) 0.58969(5) 0.0481(4) Uani 1 1 d .
C3 C 0.42001(11) 0.46361(19) 0.58884(5) 0.0484(4) Uani 1 1 d .
H3 H 0.4449 0.4158 0.5588 0.058 Uiso 1 1 calc R
C4 C 0.42979(10) 0.37180(18) 0.63423(5) 0.0449(3) Uani 1 1 d .
C5 C 0.39096(12) 0.4471(2) 0.67840(5) 0.0513(4) Uani 1 1 d .
H5 H 0.3971 0.3863 0.7088 0.062 Uiso 1 1 calc R
C6 C 0.34362(13) 0.6103(2) 0.67755(6) 0.0583(4) Uani 1 1 d .
H6 H 0.3178 0.6583 0.7074 0.070 Uiso 1 1 calc R
C7 C 0.52008(12) 0.1213(2) 0.60261(5) 0.0503(4) Uani 1 1 d .
C8 C 0.57044(11) -0.04836(19) 0.60942(5) 0.0467(3) Uani 1 1 d .
C9 C 0.61563(12) -0.1357(2) 0.56790(6) 0.0556(4) Uani 1 1 d .
H9 H 0.6126 -0.0843 0.5360 0.067 Uiso 1 1 calc R
C10 C 0.66388(13) -0.2955(2) 0.57408(6) 0.0594(4) Uani 1 1 d .
H10 H 0.6937 -0.3520 0.5464 0.071 Uiso 1 1 calc R
C11 C 0.66875(11) -0.3745(2) 0.62176(6) 0.0543(4) Uani 1 1 d .
H11 H 0.7013 -0.4837 0.6256 0.065 Uiso 1 1 calc R
C12 C 0.62543(10) -0.29120(19) 0.66317(5) 0.0477(3) Uani 1 1 d .
C13 C 0.57613(10) -0.12642(18) 0.65736(5) 0.0448(3) Uani 1 1 d .
C14 C 0.66827(14) -0.5256(2) 0.71961(7) 0.0637(4) Uani 1 1 d .
H14A H 0.6325 -0.6093 0.6986 0.096 Uiso 1 1 calc R
H14B H 0.6597 -0.5581 0.7544 0.096 Uiso 1 1 calc R
H14C H 0.7410 -0.5254 0.7113 0.096 Uiso 1 1 calc R
N1 N 0.47819(9) 0.20444(16) 0.63948(4) 0.0493(3) Uani 1 1 d .
N2 N 0.36428(11) 0.7262(2) 0.54202(5) 0.0611(4) Uani 1 1 d .
O1 O 0.39541(13) 0.65676(19) 0.50339(4) 0.0832(4) Uani 1 1 d .
O2 O 0.32788(14) 0.8753(2) 0.54325(5) 0.0940(5) Uani 1 1 d .
O3 O 0.53672(9) -0.04906(15) 0.69902(4) 0.0566(3) Uani 1 1 d .
O4 O 0.62651(9) -0.35445(14) 0.71163(4) 0.0588(3) Uani 1 1 d .
H7 H 0.5206(14) 0.170(3) 0.5668(8) 0.069(5) Uiso 1 1 d .
H3O H 0.5077(17) 0.055(3) 0.6880(8) 0.086(7) Uiso 1 1 d .

loop_
_atom_site_aniso_label
_atom_site_aniso_U_11
_atom_site_aniso_U_22
_atom_site_aniso_U_33
_atom_site_aniso_U_23
_atom_site_aniso_U_13
_atom_site_aniso_U_12
C1 0.0559(8) 0.0520(8) 0.0566(8) -0.0043(6) 0.0065(7) 0.0021(6)
C2 0.0449(7) 0.0567(8) 0.0427(7) 0.0027(6) 0.0005(5) 0.0018(6)
C3 0.0483(7) 0.0577(8) 0.0391(7) -0.0017(6) 0.0014(5) 0.0052(6)
C4 0.0432(7) 0.0509(7) 0.0406(7) -0.0008(5) -0.0011(5) -0.0031(6)
C5 0.0596(8) 0.0553(8) 0.0389(7) -0.0006(6) 0.0029(6) -0.0083(7)
C6 0.0729(10) 0.0560(9) 0.0461(8) -0.0085(6) 0.0127(7) -0.0042(8)
C7 0.0548(8) 0.0538(8) 0.0422(7) 0.0034(6) 0.0014(6) -0.0019(6)
C8 0.0464(7) 0.0513(8) 0.0425(7) -0.0006(6) 0.0033(5) -0.0037(6)
C9 0.0634(9) 0.0613(9) 0.0419(8) 0.0007(6) 0.0077(6) -0.0029(7)
C10 0.0629(9) 0.0636(10) 0.0516(8) -0.0100(7) 0.0137(7) 0.0026(7)
C11 0.0523(8) 0.0524(8) 0.0582(9) -0.0038(7) 0.0051(7) 0.0031(6)
C12 0.0446(7) 0.0521(8) 0.0463(7) 0.0009(6) 0.0007(6) -0.0013(6)
C13 0.0422(7) 0.0510(8) 0.0414(7) -0.0024(6) 0.0025(5) -0.0022(5)
C14 0.0678(10) 0.0592(9) 0.0643(9) 0.0102(7) -0.0030(8) 0.0115(7)
N1 0.0521(7) 0.0533(7) 0.0426(6) 0.0016(5) -0.0001(5) 0.0030(5)
N2 0.0629(8) 0.0693(9) 0.0511(8) 0.0087(6) 0.0003(6) 0.0137(7)
O1 0.1135(10) 0.0907(9) 0.0455(6) 0.0102(6) 0.0093(7) 0.0271(8)
O2 0.1243(12) 0.0828(10) 0.0750(9) 0.0191(7) 0.0075(8) 0.0457(9)
O3 0.0716(7) 0.0587(6) 0.0393(5) -0.0004(4) 0.0052(4) 0.0144(5)
O4 0.0704(7) 0.0574(6) 0.0488(6) 0.0070(5) 0.0028(5) 0.0116(5)

loop_
_atom_type_symbol
_atom_type_description
_atom_type_scat_dispersion_real
_atom_type_scat_dispersion_imag
_atom_type_scat_source
C C 0.0180 0.0090 'International Tables Vol C Tables 4.2.6.8 and 6.1.1.4'
H H 0.0000 0.0000 'International Tables Vol C Tables 4.2.6.8 and 6.1.1.4'
N N 0.0310 0.0180 'International Tables Vol C Tables 4.2.6.8 and 6.1.1.4'
O O 0.0490 0.0320 'International Tables Vol C Tables 4.2.6.8 and 6.1.1.4'

loop_
_geom_angle_atom_site_label_1
_geom_angle_atom_site_label_2
_geom_angle_atom_site_label_3
_geom_angle
C2 C1 C6 117.47(14)
C2 C1 H1 121.3
C6 C1 H1 121.3
C3 C2 C1 123.46(13)
C3 C2 N2 118.30(13)
C1 C2 N2 118.23(13)
C2 C3 C4 118.16(13)
C2 C3 H3 120.9
C4 C3 H3 120.9
C5 C4 C3 119.26(13)
C5 C4 N1 116.08(12)
C3 C4 N1 124.66(12)
C6 C5 C4 120.71(13)
C6 C5 H5 119.6
C4 C5 H5 119.6
C5 C6 C1 120.93(14)
C5 C6 H6 119.5
C1 C6 H6 119.5
N1 C7 C8 121.87(13)
N1 C7 H7 122.4(11)
C8 C7 H7 115.7(11)
C13 C8 C9 119.25(13)
C13 C8 C7 120.58(12)
C9 C8 C7 120.16(13)
C10 C9 C8 120.50(14)
C10 C9 H9 119.7
C8 C9 H9 119.7
C9 C10 C11 120.36(14)
C9 C10 H10 119.8
C11 C10 H10 119.8
C12 C11 C10 120.31(14)
C12 C11 H11 119.8
C10 C11 H11 119.8
O4 C12 C11 125.52(13)
O4 C12 C13 114.59(12)
C11 C12 C13 119.89(13)
O3 C13 C8 122.65(13)
O3 C13 C12 117.66(12)
C8 C13 C12 119.69(12)
O4 C14 H14A 109.5
O4 C14 H14B 109.5
H14A C14 H14B 109.5
O4 C14 H14C 109.5
H14A C14 H14C 109.5
H14B C14 H14C 109.5
C7 N1 C4 123.27(12)
O1 N2 O2 123.12(14)
O1 N2 C2 118.54(13)
O2 N2 C2 118.33(13)
C13 O3 H3O 105.3(14)
C12 O4 C14 117.55(12)

loop_
_geom_bond_atom_site_label_1
_geom_bond_atom_site_label_2
_geom_bond_distance
C1 C2 1.378(2)
C1 C6 1.381(2)
C1 H1 0.9300
C2 C3 1.377(2)
C2 N2 1.4705(19)
C3 C4 1.3925(19)
C3 H3 0.9300
C4 C5 1.3921(19)
C4 N1 1.4148(19)
C5 C6 1.374(2)
C5 H5 0.9300
C6 H6 0.9300
C7 N1 1.2787(19)
C7 C8 1.446(2)
C7 H7 1.02(2)
C8 C13 1.4007(19)
C8 C9 1.407(2)
C9 C10 1.366(2)
C9 H9 0.9300
C10 C11 1.397(2)
C10 H10 0.9300
C11 C12 1.380(2)
C11 H11 0.9300
C12 O4 1.3683(18)
C12 C13 1.404(2)
C13 O3 1.3461(16)
C14 O4 1.4144(19)
C14 H14A 0.9600
C14 H14B 0.9600
C14 H14C 0.9600
N2 O1 1.2164(18)
N2 O2 1.2190(19)
O3 H3O 0.92(2)

loop_
_geom_torsion_atom_site_label_1
_geom_torsion_atom_site_label_2
_geom_torsion_atom_site_label_3
_geom_torsion_atom_site_label_4
_geom_torsion
C6 C1 C2 C3 -0.3(2)
C6 C1 C2 N2 -179.07(14)
C1 C2 C3 C4 -0.2(2)
N2 C2 C3 C4 178.58(12)
C2 C3 C4 C5 0.4(2)
C2 C3 C4 N1 -178.87(13)
C3 C4 C5 C6 -0.1(2)
N1 C4 C5 C6 179.22(13)
C4 C5 C6 C1 -0.4(2)
C2 C1 C6 C5 0.6(2)
N1 C7 C8 C13 -0.9(2)
N1 C7 C8 C9 179.99(14)
C13 C8 C9 C10 0.5(2)
C7 C8 C9 C10 179.61(14)
C8 C9 C10 C11 0.2(2)
C9 C10 C11 C12 -0.4(2)
C10 C11 C12 O4 -179.17(14)
C10 C11 C12 C13 0.1(2)
C9 C8 C13 O3 178.55(13)
C7 C8 C13 O3 -0.6(2)
C9 C8 C13 C12 -0.8(2)
C7 C8 C13 C12 -179.96(12)
O4 C12 C13 O3 0.48(18)
C11 C12 C13 O3 -178.84(13)
O4 C12 C13 C8 179.88(12)
C11 C12 C13 C8 0.6(2)
C8 C7 N1 C4 178.97(12)
C5 C4 N1 C7 -177.96(14)
C3 C4 N1 C7 1.4(2)
C3 C2 N2 O1 3.3(2)
C1 C2 N2 O1 -177.85(16)
C3 C2 N2 O2 -175.68(16)
C1 C2 N2 O2 3.2(2)
C11 C12 O4 C14 -5.2(2)
C13 C12 O4 C14 175.56(13)
